data_1521327
loop_
_publ_author_name
'Millet, P.'
'Enjalbert, R.'
'Galy, J.'

_publ_section_title
;
 Cu (V O) (Se O3)2 (A) und (B) forms: synthesis and crystal structures of
 new copper(II)-vanadyl(IV) diselenites
;
_journal_name_full 'Journal of Solid State Chemistry'
_journal_page_first 296
_journal_page_last 303
_journal_volume 147
_journal_year 1999
_chemical_formula_sum 'Cu O7 Se2 V'
_chemical_name_systematic 'Cu (V O) (Se O3)2'
_space_group_IT_number 62
_symmetry_space_group_name_Hall '-P 2ac 2n'
_symmetry_space_group_name_H-M 'P n m a'
_cell_angle_alpha 90
_cell_angle_beta 90
_cell_angle_gamma 90
_cell_formula_units_Z 4
_cell_length_a 7.071
_cell_length_b 8.223
_cell_length_c 9.5
_cell_volume 552.376
_citation_journal_id_ASTM JSSCBI
_cod_data_source_file Millet_JSSCBI_1999_308.cif
_cod_data_source_block Cu1O7Se2V1
_cod_original_cell_volume 552.3759
_cod_original_formula_sum 'Cu1 O7 Se2 V1'
_cod_database_code 1521327

loop_
_symmetry_equiv_pos_as_xyz
x,y,z
-x+1/2,-y,z+1/2
x+1/2,-y+1/2,-z+1/2
-x,y+1/2,-z
-x,-y,-z
x-1/2,y,-z-1/2
-x-1/2,y-1/2,z-1/2
x,-y-1/2,z

loop_
_atom_site_label
_atom_site_type_symbol
_atom_site_fract_x
_atom_site_fract_y
_atom_site_fract_z
_atom_site_occupancy
_atom_site_U_iso_or_equiv
O4 O-2 0.1922 0.592 0.3018 1 0.0
V1 V+4 0.24 0.434 0.453 0.5 0.0
O2 O-2 0.2057 0.25 0.5807 1 0.0
Se1 Se+4 0.25923 0.25 0.14062 1 0.0
O3 O-2 0.1028 0.5917 0.5919 1 0.0
O1 O-2 0.2914 0.25 0.3215 1 0.0
O5 O-2 0.456 0.489 0.492 0.5 0.0
Se2 Se+4 0.16566 0.25 0.76167 1 0.0
Cu1 Cu+2 0.2071 0.44 0.452 0.5 0.0
